data_7239097
loop_
_publ_author_name
'Cherepanova, Maria'
'Kiss, Lor\'and'
'Sillanp\"a\"a, Reijo'
'F\"ul\"op, Ferenc'

_publ_section_title
;
 Synthesis of novel functionalized cispentacins through C--C oxidative
 cleavage of diendo-norbornene \b-amino acid
;
_journal_issue 25
_journal_name_full 'RSC Advances'
_journal_page_first 9757
_journal_paper_doi 10.1039/c3ra41963k
_journal_volume 3
_journal_year 2013
_chemical_formula_moiety 'C23 H27 N O7'
_chemical_formula_sum 'C23 H27 N O7'
_chemical_formula_weight 429.46
_space_group_IT_number 2
_space_group_name_Hall '-P 1'
_space_group_name_H-M_alt 'P -1'
_symmetry_cell_setting triclinic
_symmetry_space_group_name_Hall '-P 1'
_symmetry_space_group_name_H-M 'P -1'
_atom_sites_solution_hydrogens geom
_atom_sites_solution_primary direct
_atom_sites_solution_secondary difmap
_audit_conform_dict_location ftp://ftp.iucr.org/pub/cif_core.dic
_audit_conform_dict_name cif_core.dic
_audit_conform_dict_version 2.3
_audit_creation_date 2013-01-08T15:48:20-00:00
_audit_creation_method 'WinGX routine CIF_UPDATE'
_cell_angle_alpha 115.706(14)
_cell_angle_beta 94.335(11)
_cell_angle_gamma 113.346(13)
_cell_formula_units_Z 2
_cell_length_a 10.5092(14)
_cell_length_b 11.2202(16)
_cell_length_c 11.4916(16)
_cell_measurement_reflns_used 11520
_cell_measurement_temperature 123(2)
_cell_measurement_theta_max 76.9892
_cell_measurement_theta_min 4.4769
_cell_volume 1069.6(4)
_computing_cell_refinement
;
CrysAlisPro, Agilent Technologies,
Version 1.171.35.19 (release 27-10-2011 CrysAlis171 .NET)
(compiled Oct 27 2011,15:02:11)
;
_computing_data_collection
;
CrysAlisPro, Agilent Technologies,
Version 1.171.35.19 (release 27-10-2011 CrysAlis171 .NET)
(compiled Oct 27 2011,15:02:11)
;
_computing_data_reduction
;
CrysAlisPro, Agilent Technologies,
Version 1.171.35.19 (release 27-10-2011 CrysAlis171 .NET)
(compiled Oct 27 2011,15:02:11)
;
_computing_structure_refinement 'SHELXL-97 (Sheldrick, 2008)'
_diffrn_ambient_temperature 123(2)
_diffrn_detector_area_resol_mean 10.3953
_diffrn_measured_fraction_theta_full 1
_diffrn_measured_fraction_theta_max 1
_diffrn_measurement_device_type 'SuperNova, Dual, Cu at zero, Atlas'
_diffrn_measurement_method '\w scans'
_diffrn_orient_matrix_UB_11 0.0138423
_diffrn_orient_matrix_UB_12 -0.144726
_diffrn_orient_matrix_UB_13 -0.051554
_diffrn_orient_matrix_UB_21 -0.1438259
_diffrn_orient_matrix_UB_22 -0.0766611
_diffrn_orient_matrix_UB_23 0.0259228
_diffrn_orient_matrix_UB_31 -0.0844367
_diffrn_orient_matrix_UB_32 -0.056711
_diffrn_orient_matrix_UB_33 -0.1450592
_diffrn_radiation_monochromator graphite
_diffrn_radiation_type CuK\a
_diffrn_radiation_wavelength 1.54184
_diffrn_reflns_av_R_equivalents 0.0335
_diffrn_reflns_av_unetI/netI 0.0217
_diffrn_reflns_limit_h_max 12
_diffrn_reflns_limit_h_min -12
_diffrn_reflns_limit_k_max 13
_diffrn_reflns_limit_k_min -13
_diffrn_reflns_limit_l_max 13
_diffrn_reflns_limit_l_min -14
_diffrn_reflns_number 18491
_diffrn_reflns_theta_full 69.96
_diffrn_reflns_theta_max 69.96
_diffrn_reflns_theta_min 4.48
_exptl_absorpt_coefficient_mu 0.82
_exptl_absorpt_correction_T_max 1
_exptl_absorpt_correction_T_min 0.91905
_exptl_absorpt_correction_type multi-scan
_exptl_absorpt_process_details
;
CrysAlisPro, Agilent Technologies,
Version 1.171.35.19 (release 27-10-2011 CrysAlis171 .NET)
(compiled Oct 27 2011,15:02:11)
Empirical absorption correction using spherical harmonics,
implemented in SCALE3 ABSPACK scaling algorithm.
;
_exptl_crystal_colour colourless
_exptl_crystal_density_diffrn 1.333
_exptl_crystal_density_method 'not measured'
_exptl_crystal_description block
_exptl_crystal_F_000 456
_exptl_crystal_size_max 0.25
_exptl_crystal_size_mid 0.2
_exptl_crystal_size_min 0.2
_refine_diff_density_max 0.198
_refine_diff_density_min -0.237
_refine_diff_density_rms 0.048
_refine_ls_extinction_method none
_refine_ls_goodness_of_fit_ref 1.045
_refine_ls_hydrogen_treatment mixed
_refine_ls_matrix_type full
_refine_ls_number_parameters 286
_refine_ls_number_reflns 4065
_refine_ls_number_restraints 0
_refine_ls_restrained_S_all 1.045
_refine_ls_R_factor_all 0.0384
_refine_ls_R_factor_gt 0.0348
_refine_ls_shift/su_max 0
_refine_ls_shift/su_mean 0
_refine_ls_structure_factor_coef Fsqd
_refine_ls_weighting_details 'calc w=1/[\s^2^(Fo^2^)+(0.0493P)^2^+0.2854P] where P=(Fo^2^+2Fc^2^)/3'
_refine_ls_weighting_scheme calc
_refine_ls_wR_factor_gt 0.0899
_refine_ls_wR_factor_ref 0.0937
_reflns_number_gt 3684
_reflns_number_total 4065
_reflns_threshold_expression >2\s(I)
_cod_data_source_file c3ra41963k.txt
_cod_data_source_block mc-1762b
_cod_original_cell_volume 1069.6(3)
_cod_database_code 7239097

loop_
_symmetry_equiv_pos_as_xyz
'x, y, z'
'-x, -y, -z'

loop_
_atom_site_label
_atom_site_type_symbol
_atom_site_fract_x
_atom_site_fract_y
_atom_site_fract_z
_atom_site_U_iso_or_equiv
_atom_site_adp_type
_atom_site_occupancy
_atom_site_symmetry_multiplicity
_atom_site_calc_flag
_atom_site_refinement_flags
O1 O 1.03124(11) 0.83453(10) 0.49332(9) 0.0358(2) Uani 1 1 d .
O2 O 0.45312(9) -0.05483(9) 0.25441(9) 0.0283(2) Uani 1 1 d .
O3 O 0.79867(10) -0.19748(10) -0.11070(11) 0.0389(2) Uani 1 1 d .
O4 O 0.63711(9) 0.20701(10) 0.04900(9) 0.0274(2) Uani 1 1 d .
O9 O 1.10444(10) 0.81525(9) 0.31017(9) 0.0305(2) Uani 1 1 d .
O14 O 0.54342(9) -0.16071(10) 0.33967(10) 0.0313(2) Uani 1 1 d .
O26 O 0.76870(9) 0.38435(9) 0.00086(9) 0.02610(19) Uani 1 1 d .
N16 N 0.71246(11) -0.03827(11) -0.09450(10) 0.0234(2) Uani 1 1 d .
H16 H 0.6397(17) -0.0260(16) -0.1151(15) 0.028 Uiso 1 1 d .
C1 C 0.99059(12) 0.35441(13) 0.16477(12) 0.0232(2) Uani 1 1 d .
H1 H 1.0815 0.3473 0.1553 0.028 Uiso 1 1 calc R
C2 C 0.93071(13) 0.28609(13) 0.25145(12) 0.0254(3) Uani 1 1 d .
H2A H 0.86 0.3178 0.2877 0.03 Uiso 1 1 calc R
H2B H 1.0104 0.3186 0.3283 0.03 Uiso 1 1 calc R
C3 C 0.85573(12) 0.11307(13) 0.15618(12) 0.0243(2) Uani 1 1 d .
H3 H 0.9194 0.0733 0.1759 0.029 Uiso 1 1 calc R
C4 C 0.84386(12) 0.09084(12) 0.01053(12) 0.0229(2) Uani 1 1 d .
H4 H 0.9265 0.0736 -0.015 0.027 Uiso 1 1 calc R
C5 C 0.87390(12) 0.24251(12) 0.02320(12) 0.0221(2) Uani 1 1 d .
H5 H 0.9158 0.2537 -0.049 0.027 Uiso 1 1 calc R
C6 C 1.02776(12) 0.51585(13) 0.21917(12) 0.0239(2) Uani 1 1 d .
H6 H 1.0609 0.5589 0.165 0.029 Uiso 1 1 calc R
C7 C 1.01791(12) 0.60358(13) 0.33755(13) 0.0259(3) Uani 1 1 d .
H7 H 0.9872 0.5613 0.3928 0.031 Uiso 1 1 calc R
C8 C 1.05098(12) 0.76160(13) 0.38971(12) 0.0259(3) Uani 1 1 d .
C10 C 1.14086(16) 0.97063(14) 0.35797(15) 0.0372(3) Uani 1 1 d .
H10A H 1.2133 1.0353 0.4475 0.056 Uiso 1 1 calc R
H10B H 1.0533 0.9817 0.3642 0.056 Uiso 1 1 calc R
H10C H 1.1806 1.0001 0.2945 0.056 Uiso 1 1 calc R
C11 C 0.71368(13) 0.04252(13) 0.17973(12) 0.0251(3) Uani 1 1 d .
H11 H 0.6356 0.0519 0.1446 0.03 Uiso 1 1 calc R
C12 C 0.68862(13) -0.03197(13) 0.24588(12) 0.0259(3) Uani 1 1 d .
H12 H 0.7603 -0.0537 0.2732 0.031 Uiso 1 1 calc R
C13 C 0.55036(13) -0.08123(12) 0.27736(12) 0.0242(2) Uani 1 1 d .
C15 C 0.40958(15) -0.21571(16) 0.37228(16) 0.0360(3) Uani 1 1 d .
H15A H 0.3278 -0.2827 0.2889 0.054 Uiso 1 1 calc R
H15B H 0.3962 -0.1304 0.4325 0.054 Uiso 1 1 calc R
H15C H 0.414 -0.2712 0.4175 0.054 Uiso 1 1 calc R
C17 C 0.69981(13) -0.17737(13) -0.14759(12) 0.0246(2) Uani 1 1 d .
C18 C 0.56012(12) -0.30713(13) -0.25289(12) 0.0236(2) Uani 1 1 d .
C19 C 0.46510(13) -0.29139(13) -0.32920(12) 0.0262(3) Uani 1 1 d .
H19 H 0.4871 -0.1945 -0.3149 0.031 Uiso 1 1 calc R
C20 C 0.33822(14) -0.41703(14) -0.42623(13) 0.0296(3) Uani 1 1 d .
H20 H 0.2742 -0.4057 -0.4785 0.035 Uiso 1 1 calc R
C21 C 0.30443(13) -0.55873(14) -0.44718(13) 0.0300(3) Uani 1 1 d .
H21 H 0.2174 -0.6444 -0.5133 0.036 Uiso 1 1 calc R
C22 C 0.39832(15) -0.57468(14) -0.37105(14) 0.0334(3) Uani 1 1 d .
H22 H 0.375 -0.6715 -0.3843 0.04 Uiso 1 1 calc R
C23 C 0.52614(14) -0.45006(14) -0.27558(14) 0.0304(3) Uani 1 1 d .
H23 H 0.5911 -0.4623 -0.2252 0.036 Uiso 1 1 calc R
C25 C 0.74450(12) 0.27118(12) 0.02471(11) 0.0221(2) Uani 1 1 d .
C27 C 0.66179(14) 0.43789(15) 0.01654(16) 0.0348(3) Uani 1 1 d .
H27A H 0.6107 0.4149 0.0791 0.042 Uiso 1 1 calc R
H27B H 0.5889 0.3865 -0.0722 0.042 Uiso 1 1 calc R
C28 C 0.73717(16) 0.60296(15) 0.07139(17) 0.0413(3) Uani 1 1 d .
H28A H 0.7885 0.6251 0.0097 0.062 Uiso 1 1 calc R
H28B H 0.8071 0.6534 0.1604 0.062 Uiso 1 1 calc R
H28C H 0.6657 0.6394 0.0803 0.062 Uiso 1 1 calc R

loop_
_atom_site_aniso_label
_atom_site_aniso_U_11
_atom_site_aniso_U_22
_atom_site_aniso_U_33
_atom_site_aniso_U_23
_atom_site_aniso_U_13
_atom_site_aniso_U_12
O1 0.0438(5) 0.0275(5) 0.0289(5) 0.0087(4) 0.0142(4) 0.0163(4)
O2 0.0288(4) 0.0277(4) 0.0332(5) 0.0178(4) 0.0100(4) 0.0148(4)
O3 0.0293(5) 0.0263(5) 0.0533(6) 0.0147(4) -0.0008(4) 0.0148(4)
O4 0.0251(4) 0.0314(4) 0.0318(5) 0.0189(4) 0.0116(4) 0.0149(4)
O9 0.0367(5) 0.0222(4) 0.0316(5) 0.0122(4) 0.0139(4) 0.0142(4)
O14 0.0278(4) 0.0358(5) 0.0415(5) 0.0284(4) 0.0126(4) 0.0146(4)
O26 0.0258(4) 0.0237(4) 0.0331(5) 0.0152(4) 0.0106(4) 0.0144(3)
N16 0.0209(5) 0.0208(5) 0.0270(5) 0.0103(4) 0.0056(4) 0.0110(4)
C1 0.0201(5) 0.0222(6) 0.0250(6) 0.0107(5) 0.0063(5) 0.0095(5)
C2 0.0250(6) 0.0231(6) 0.0245(6) 0.0118(5) 0.0048(5) 0.0091(5)
C3 0.0226(5) 0.0232(6) 0.0279(6) 0.0139(5) 0.0063(5) 0.0108(5)
C4 0.0206(5) 0.0210(5) 0.0266(6) 0.0112(5) 0.0074(5) 0.0103(4)
C5 0.0216(5) 0.0210(5) 0.0236(6) 0.0107(5) 0.0079(5) 0.0106(4)
C6 0.0189(5) 0.0226(6) 0.0275(6) 0.0123(5) 0.0060(5) 0.0081(4)
C7 0.0239(6) 0.0230(6) 0.0271(6) 0.0117(5) 0.0068(5) 0.0092(5)
C8 0.0218(5) 0.0237(6) 0.0254(6) 0.0091(5) 0.0043(5) 0.0090(5)
C10 0.0481(8) 0.0225(6) 0.0392(8) 0.0141(6) 0.0157(6) 0.0165(6)
C11 0.0235(6) 0.0230(6) 0.0263(6) 0.0115(5) 0.0056(5) 0.0104(5)
C12 0.0245(6) 0.0229(6) 0.0280(6) 0.0126(5) 0.0047(5) 0.0101(5)
C13 0.0270(6) 0.0180(5) 0.0223(6) 0.0090(5) 0.0034(5) 0.0080(5)
C15 0.0335(7) 0.0406(7) 0.0470(8) 0.0317(7) 0.0188(6) 0.0173(6)
C17 0.0245(6) 0.0234(6) 0.0281(6) 0.0133(5) 0.0093(5) 0.0127(5)
C18 0.0250(6) 0.0219(6) 0.0245(6) 0.0107(5) 0.0110(5) 0.0123(5)
C19 0.0276(6) 0.0237(6) 0.0282(6) 0.0139(5) 0.0095(5) 0.0118(5)
C20 0.0273(6) 0.0316(6) 0.0285(6) 0.0156(5) 0.0069(5) 0.0127(5)
C21 0.0257(6) 0.0250(6) 0.0285(6) 0.0085(5) 0.0076(5) 0.0084(5)
C22 0.0351(7) 0.0213(6) 0.0387(7) 0.0121(5) 0.0099(6) 0.0127(5)
C23 0.0319(6) 0.0244(6) 0.0340(7) 0.0135(5) 0.0067(5) 0.0148(5)
C25 0.0241(6) 0.0212(5) 0.0188(5) 0.0084(4) 0.0055(4) 0.0111(5)
C27 0.0292(6) 0.0305(7) 0.0495(8) 0.0190(6) 0.0135(6) 0.0196(6)
C28 0.0353(7) 0.0298(7) 0.0574(9) 0.0186(7) 0.0078(7) 0.0194(6)

loop_
_atom_type_symbol
_atom_type_description
_atom_type_scat_dispersion_real
_atom_type_scat_dispersion_imag
_atom_type_scat_source
C C 0.0181 0.0091 'International Tables Vol C Tables 4.2.6.8 and 6.1.1.4'
H H 0 0 'International Tables Vol C Tables 4.2.6.8 and 6.1.1.4'
N N 0.0311 0.018 'International Tables Vol C Tables 4.2.6.8 and 6.1.1.4'
O O 0.0492 0.0322 'International Tables Vol C Tables 4.2.6.8 and 6.1.1.4'

loop_
_geom_angle_atom_site_label_1
_geom_angle_atom_site_label_2
_geom_angle_atom_site_label_3
_geom_angle
C8 O9 C10 115.42(10)
C13 O14 C15 114.86(10)
C25 O26 C27 116.59(9)
C17 N16 C4 119.80(10)
C17 N16 H16 120.8(10)
C4 N16 H16 119.0(10)
C6 C1 C2 116.24(10)
C6 C1 C5 114.55(10)
C2 C1 C5 103.43(9)
C6 C1 H1 107.4
C2 C1 H1 107.4
C5 C1 H1 107.4
C1 C2 C3 105.93(9)
C1 C2 H2A 110.6
C3 C2 H2A 110.6
C1 C2 H2B 110.6
C3 C2 H2B 110.6
H2A C2 H2B 108.7
C11 C3 C2 109.28(10)
C11 C3 C4 114.89(10)
C2 C3 C4 104.37(9)
C11 C3 H3 109.4
C2 C3 H3 109.4
C4 C3 H3 109.4
N16 C4 C5 114.82(10)
N16 C4 C3 115.41(9)
C5 C4 C3 106.86(9)
N16 C4 H4 106.4
C5 C4 H4 106.4
C3 C4 H4 106.4
C25 C5 C4 114.80(9)
C25 C5 C1 109.41(9)
C4 C5 C1 100.66(9)
C25 C5 H5 110.5
C4 C5 H5 110.5
C1 C5 H5 110.5
C7 C6 C1 125.01(11)
C7 C6 H6 117.5
C1 C6 H6 117.5
C6 C7 C8 125.04(12)
C6 C7 H7 117.5
C8 C7 H7 117.5
O1 C8 O9 123.60(11)
O1 C8 C7 123.16(12)
O9 C8 C7 113.24(10)
O9 C10 H10A 109.5
O9 C10 H10B 109.5
H10A C10 H10B 109.5
O9 C10 H10C 109.5
H10A C10 H10C 109.5
H10B C10 H10C 109.5
C12 C11 C3 124.91(11)
C12 C11 H11 117.5
C3 C11 H11 117.5
C11 C12 C13 120.37(11)
C11 C12 H12 119.8
C13 C12 H12 119.8
O2 C13 O14 122.16(11)
O2 C13 C12 126.56(11)
O14 C13 C12 111.27(10)
O14 C15 H15A 109.5
O14 C15 H15B 109.5
H15A C15 H15B 109.5
O14 C15 H15C 109.5
H15A C15 H15C 109.5
H15B C15 H15C 109.5
O3 C17 N16 121.42(11)
O3 C17 C18 121.02(10)
N16 C17 C18 117.56(10)
C23 C18 C19 119.05(11)
C23 C18 C17 117.63(11)
C19 C18 C17 123.31(10)
C20 C19 C18 120.17(11)
C20 C19 H19 119.9
C18 C19 H19 119.9
C21 C20 C19 120.41(12)
C21 C20 H20 119.8
C19 C20 H20 119.8
C22 C21 C20 119.56(12)
C22 C21 H21 120.2
C20 C21 H21 120.2
C21 C22 C23 120.28(12)
C21 C22 H22 119.9
C23 C22 H22 119.9
C22 C23 C18 120.51(12)
C22 C23 H23 119.7
C18 C23 H23 119.7
O4 C25 O26 124.02(10)
O4 C25 C5 125.55(10)
O26 C25 C5 110.38(9)
O26 C27 C28 109.03(10)
O26 C27 H27A 109.9
C28 C27 H27A 109.9
O26 C27 H27B 109.9
C28 C27 H27B 109.9
H27A C27 H27B 108.3
C27 C28 H28A 109.5
C27 C28 H28B 109.5
H28A C28 H28B 109.5
C27 C28 H28C 109.5
H28A C28 H28C 109.5
H28B C28 H28C 109.5

loop_
_geom_bond_atom_site_label_1
_geom_bond_atom_site_label_2
_geom_bond_distance
O1 C8 1.2071(15)
O2 C13 1.2118(15)
O3 C17 1.2297(15)
O4 C25 1.2033(14)
O9 C8 1.3418(15)
O9 C10 1.4479(15)
O14 C13 1.3505(14)
O14 C15 1.4464(15)
O26 C25 1.3449(14)
O26 C27 1.4585(14)
N16 C17 1.3502(15)
N16 C4 1.4519(16)
N16 H16 0.863(16)
C1 C6 1.4982(16)
C1 C2 1.5332(16)
C1 C5 1.5598(17)
C1 H1 1
C2 C3 1.5497(16)
C2 H2A 0.99
C2 H2B 0.99
C3 C11 1.4962(16)
C3 C4 1.5687(17)
C3 H3 1
C4 C5 1.5392(15)
C4 H4 1
C5 C25 1.5161(15)
C5 H5 1
C6 C7 1.3307(18)
C6 H6 0.95
C7 C8 1.4771(17)
C7 H7 0.95
C10 H10A 0.98
C10 H10B 0.98
C10 H10C 0.98
C11 C12 1.3240(17)
C11 H11 0.95
C12 C13 1.4710(17)
C12 H12 0.95
C15 H15A 0.98
C15 H15B 0.98
C15 H15C 0.98
C17 C18 1.4994(17)
C18 C23 1.3915(17)
C18 C19 1.3926(17)
C19 C20 1.3894(18)
C19 H19 0.95
C20 C21 1.3854(18)
C20 H20 0.95
C21 C22 1.3843(19)
C21 H21 0.95
C22 C23 1.3860(19)
C22 H22 0.95
C23 H23 0.95
C27 C28 1.4846(18)
C27 H27A 0.99
C27 H27B 0.99
C28 H28A 0.98
C28 H28B 0.98
C28 H28C 0.98

loop_
_geom_hbond_atom_site_label_D
_geom_hbond_atom_site_label_H
_geom_hbond_atom_site_label_A
_geom_hbond_distance_DH
_geom_hbond_distance_HA
_geom_hbond_distance_DA
_geom_hbond_angle_DHA
_geom_hbond_site_symmetry_A
N16 H16 O2 0.863(16) 2.462(15) 3.1810(14) 141.3(13) 2_655
N16 H16 O4 0.863(16) 2.486(15) 2.9847(14) 117.6(12) .
